data_4119734
loop_
_publ_author_name
'C\'esar A. Urbina-Blanco'
'Albert Poater'
'Tomas Lebl'
'Simone Manzini'
'Alexandra M. Z. Slawin'
'Luigi Cavallo'
'Steven P. Nolan'

_publ_section_title
;
 The Activation Mechanism of Ru-Indenylidene Complexes in Olefin
 Metathesis
;
_journal_name_full 'Journal of the American Chemical Society'
_journal_page_first 7073
_journal_page_last 7079
_journal_paper_doi 10.1021/ja402700p
_journal_volume 135
_journal_year 2013
_chemical_formula_moiety 'C51 H76 Cl2 P2 Ru,2(C4 H8 O)'
_chemical_formula_sum 'C59 H92 Cl2 O2 P2 Ru'
_chemical_formula_weight 1067.24
_chemical_name_systematic
; 
 ? 
;
_space_group_IT_number 29
_symmetry_cell_setting orthorhombic
_symmetry_space_group_name_Hall 'P 2c -2ac'
_symmetry_space_group_name_H-M 'P c a 21'
_atom_sites_solution_hydrogens geom
_atom_sites_solution_primary direct
_atom_sites_solution_secondary difmap
_audit_creation_method SHELXL-97
_cell_angle_alpha 90.00
_cell_angle_beta 90.00
_cell_angle_gamma 90.00
_cell_formula_units_Z 4
_cell_length_a 20.520(4)
_cell_length_b 14.543(3)
_cell_length_c 18.761(5)
_cell_measurement_reflns_used 13068
_cell_measurement_temperature 93(2)
_cell_measurement_theta_max 28.5
_cell_measurement_theta_min 2.0
_cell_volume 5599(2)
_computing_cell_refinement 'CrystalClear (Rigaku Corp., 2004)'
_computing_data_collection 'CrystalClear (Rigaku Corp., 2004)'
_computing_data_reduction 'CrystalClear (Rigaku Corp., 2004)'
_computing_molecular_graphics 'Bruker SHELXTL'
_computing_publication_material 'Bruker SHELXTL'
_computing_structure_refinement 'SHELXL-97 (Sheldrick, 1997)'
_computing_structure_solution 'SHELXS-97 (Sheldrick, 1990)'
_diffrn_ambient_temperature 93(2)
_diffrn_measured_fraction_theta_full 1.000
_diffrn_measured_fraction_theta_max 0.998
_diffrn_measurement_device_type CCD
_diffrn_measurement_method '\w and \f scans'
_diffrn_radiation_monochromator confocal
_diffrn_radiation_source 'rotating anode'
_diffrn_radiation_type MoK\a
_diffrn_radiation_wavelength 0.71073
_diffrn_reflns_av_R_equivalents 0.1154
_diffrn_reflns_av_sigmaI/netI 0.1724
_diffrn_reflns_limit_h_max 23
_diffrn_reflns_limit_h_min -24
_diffrn_reflns_limit_k_max 17
_diffrn_reflns_limit_k_min -14
_diffrn_reflns_limit_l_max 22
_diffrn_reflns_limit_l_min -20
_diffrn_reflns_number 34472
_diffrn_reflns_theta_full 25.00
_diffrn_reflns_theta_max 25.32
_diffrn_reflns_theta_min 1.98
_exptl_absorpt_coefficient_mu 0.473
_exptl_absorpt_correction_T_max 1.000
_exptl_absorpt_correction_T_min 0.671
_exptl_absorpt_correction_type multi-scan
_exptl_absorpt_process_details 'Jacobson, R. (1998) Private communication'
_exptl_crystal_colour Red
_exptl_crystal_density_diffrn 1.266
_exptl_crystal_description Prism
_exptl_crystal_F_000 2280
_exptl_crystal_size_max 0.18
_exptl_crystal_size_mid 0.03
_exptl_crystal_size_min 0.03
_refine_diff_density_max 0.699
_refine_diff_density_min -0.808
_refine_diff_density_rms 0.095
_refine_ls_abs_structure_details 'Flack H D (1983), Acta Cryst. A39, 876-881'
_refine_ls_abs_structure_Flack 0.19(4)
_refine_ls_extinction_method none
_refine_ls_goodness_of_fit_ref 0.973
_refine_ls_hydrogen_treatment constr
_refine_ls_matrix_type full
_refine_ls_number_parameters 595
_refine_ls_number_reflns 10044
_refine_ls_number_restraints 32
_refine_ls_restrained_S_all 0.971
_refine_ls_R_factor_all 0.1164
_refine_ls_R_factor_gt 0.0623
_refine_ls_shift/su_max 0.001
_refine_ls_shift/su_mean 0.000
_refine_ls_structure_factor_coef Fsqd
_refine_ls_weighting_details 'calc w=1/[\s^2^(Fo^2^)+(0.0157P)^2^+0.0000P] where P=(Fo^2^+2Fc^2^)/3'
_refine_ls_weighting_scheme calc
_refine_ls_wR_factor_gt 0.1030
_refine_ls_wR_factor_ref 0.1210
_reflns_number_gt 6314
_reflns_number_total 10044
_reflns_threshold_expression >2sigma(I)
_cod_data_source_file ja402700p_si_002.cif
_cod_data_source_block M1
_cod_original_cell_volume 5598(2)
_cod_database_code 4119734

loop_
_symmetry_equiv_pos_as_xyz
'x, y, z'
'-x, -y, z+1/2'
'x+1/2, -y, z'
'-x+1/2, y, z+1/2'

loop_
_atom_site_label
_atom_site_type_symbol
_atom_site_fract_x
_atom_site_fract_y
_atom_site_fract_z
_atom_site_U_iso_or_equiv
_atom_site_adp_type
_atom_site_occupancy
_atom_site_symmetry_multiplicity
_atom_site_calc_flag
_atom_site_refinement_flags
Ru1 Ru 0.58354(2) 0.24035(3) 0.46488(5) 0.02314(13) Uani 1 1 d .
Cl1 Cl 0.57791(9) 0.39738(11) 0.50517(10) 0.0263(4) Uani 1 1 d .
Cl2 Cl 0.55691(9) 0.08692(11) 0.42990(11) 0.0307(5) Uani 1 1 d .
C1A C 0.7188(4) 0.1695(5) 0.4216(4) 0.0294(19) Uani 1 1 d .
C1 C 0.6748(3) 0.2367(4) 0.4555(5) 0.0235(18) Uani 1 1 d .
C2 C 0.7186(3) 0.3073(4) 0.4855(4) 0.0251(18) Uani 1 1 d .
H2A H 0.7043 0.3623 0.5080 0.030 Uiso 1 1 calc R
C3 C 0.7815(3) 0.2832(4) 0.4766(4) 0.0230(17) Uani 1 1 d .
C3A C 0.7851(3) 0.1950(4) 0.4387(4) 0.0244(19) Uani 1 1 d .
C4 C 0.8366(3) 0.1379(4) 0.4227(5) 0.0288(19) Uani 1 1 d .
H4A H 0.8794 0.1536 0.4377 0.035 Uiso 1 1 calc R
C5 C 0.8259(4) 0.0568(5) 0.3847(5) 0.045(2) Uani 1 1 d .
H5A H 0.8616 0.0179 0.3733 0.054 Uiso 1 1 calc R
C6 C 0.7624(4) 0.0324(5) 0.3630(5) 0.040(2) Uani 1 1 d .
H6A H 0.7554 -0.0216 0.3356 0.048 Uiso 1 1 calc R
C7 C 0.7088(4) 0.0896(5) 0.3828(4) 0.035(2) Uani 1 1 d .
H7A H 0.6658 0.0727 0.3692 0.042 Uiso 1 1 calc R
C8 C 0.8370(4) 0.3417(5) 0.4990(4) 0.030(2) Uani 1 1 d .
C9 C 0.8273(4) 0.4056(5) 0.5552(4) 0.032(2) Uani 1 1 d .
H9A H 0.7860 0.4102 0.5778 0.038 Uiso 1 1 calc R
C10 C 0.8788(4) 0.4618(5) 0.5770(5) 0.038(2) Uani 1 1 d .
H10A H 0.8722 0.5043 0.6148 0.046 Uiso 1 1 calc R
C11 C 0.9401(4) 0.4566(5) 0.5443(5) 0.043(2) Uani 1 1 d .
H11A H 0.9746 0.4956 0.5593 0.052 Uiso 1 1 calc R
C12 C 0.9498(4) 0.3933(5) 0.4891(4) 0.039(2) Uani 1 1 d .
H12A H 0.9912 0.3888 0.4667 0.046 Uiso 1 1 calc R
C13 C 0.8981(3) 0.3359(4) 0.4666(5) 0.0342(17) Uani 1 1 d .
H13A H 0.9050 0.2930 0.4292 0.041 Uiso 1 1 calc R
P1 P 0.57359(9) 0.18867(12) 0.58742(11) 0.0253(5) Uani 1 1 d .
C14 C 0.6055(3) 0.0733(5) 0.6072(4) 0.0270(19) Uani 1 1 d .
H14A H 0.5765 0.0294 0.5812 0.032 Uiso 1 1 calc R
C15 C 0.6006(4) 0.0460(5) 0.6882(4) 0.036(2) Uani 1 1 d .
H15A H 0.6274 0.0885 0.7171 0.043 Uiso 1 1 calc R
H15B H 0.5548 0.0512 0.7043 0.043 Uiso 1 1 calc R
C16 C 0.6248(4) -0.0539(5) 0.6987(5) 0.045(2) Uani 1 1 d .
H16A H 0.6261 -0.0679 0.7503 0.054 Uiso 1 1 calc R
H16B H 0.5934 -0.0966 0.6762 0.054 Uiso 1 1 calc R
C17 C 0.6924(4) -0.0703(5) 0.6670(4) 0.036(2) Uani 1 1 d .
H17A H 0.7249 -0.0332 0.6933 0.043 Uiso 1 1 calc R
H17B H 0.7042 -0.1359 0.6724 0.043 Uiso 1 1 calc R
C18 C 0.6944(3) -0.0451(5) 0.5903(5) 0.036(2) Uani 1 1 d .
H18A H 0.6646 -0.0858 0.5633 0.043 Uiso 1 1 calc R
H18B H 0.7390 -0.0547 0.5718 0.043 Uiso 1 1 calc R
C19 C 0.6743(3) 0.0560(5) 0.5784(5) 0.033(2) Uani 1 1 d .
H19A H 0.7056 0.0970 0.6030 0.039 Uiso 1 1 calc R
H19B H 0.6756 0.0703 0.5269 0.039 Uiso 1 1 calc R
C20 C 0.6043(3) 0.2738(4) 0.6538(4) 0.0214(17) Uani 1 1 d .
H20A H 0.5956 0.3354 0.6321 0.026 Uiso 1 1 calc R
C21 C 0.5726(3) 0.2772(5) 0.7270(4) 0.0289(19) Uani 1 1 d .
H21A H 0.5837 0.2210 0.7542 0.035 Uiso 1 1 calc R
H21B H 0.5246 0.2802 0.7219 0.035 Uiso 1 1 calc R
C22 C 0.5978(4) 0.3637(5) 0.7670(4) 0.035(2) Uani 1 1 d .
H22A H 0.5844 0.4196 0.7406 0.042 Uiso 1 1 calc R
H22B H 0.5777 0.3663 0.8149 0.042 Uiso 1 1 calc R
C23 C 0.6723(3) 0.3629(5) 0.7746(4) 0.032(2) Uani 1 1 d .
H23A H 0.6857 0.3106 0.8050 0.038 Uiso 1 1 calc R
H23B H 0.6870 0.4204 0.7977 0.038 Uiso 1 1 calc R
C24 C 0.7036(4) 0.3541(5) 0.7009(4) 0.036(2) Uani 1 1 d .
H24A H 0.6929 0.4092 0.6722 0.043 Uiso 1 1 calc R
H24B H 0.7515 0.3511 0.7062 0.043 Uiso 1 1 calc R
C25 C 0.6797(3) 0.2683(5) 0.6620(4) 0.0260(18) Uani 1 1 d .
H25A H 0.6917 0.2126 0.6894 0.031 Uiso 1 1 calc R
H25B H 0.7004 0.2644 0.6144 0.031 Uiso 1 1 calc R
C26 C 0.4852(3) 0.1795(4) 0.6103(4) 0.0255(19) Uani 1 1 d .
H26A H 0.4821 0.1731 0.6633 0.031 Uiso 1 1 calc R
C27 C 0.4481(3) 0.0978(4) 0.5774(5) 0.033(2) Uani 1 1 d .
H27A H 0.4492 0.1027 0.5248 0.040 Uiso 1 1 calc R
H27B H 0.4698 0.0396 0.5911 0.040 Uiso 1 1 calc R
C28 C 0.3781(3) 0.0964(5) 0.6027(5) 0.038(2) Uani 1 1 d .
H28A H 0.3771 0.0866 0.6549 0.045 Uiso 1 1 calc R
H28B H 0.3549 0.0444 0.5798 0.045 Uiso 1 1 calc R
C29 C 0.3428(3) 0.1865(5) 0.5847(5) 0.040(2) Uani 1 1 d .
H29A H 0.2983 0.1850 0.6049 0.049 Uiso 1 1 calc R
H29B H 0.3390 0.1926 0.5323 0.049 Uiso 1 1 calc R
C30 C 0.3797(3) 0.2695(4) 0.6147(5) 0.031(2) Uani 1 1 d .
H30A H 0.3783 0.2677 0.6674 0.038 Uiso 1 1 calc R
H30B H 0.3580 0.3268 0.5989 0.038 Uiso 1 1 calc R
C31 C 0.4509(3) 0.2706(5) 0.5901(5) 0.029(2) Uani 1 1 d .
H31A H 0.4739 0.3228 0.6127 0.035 Uiso 1 1 calc R
H31B H 0.4526 0.2791 0.5378 0.035 Uiso 1 1 calc R
P2 P 0.55125(9) 0.29815(12) 0.34940(11) 0.0238(5) Uani 1 1 d .
C32 C 0.4609(3) 0.3132(5) 0.3448(4) 0.0244(18) Uani 1 1 d .
H32A H 0.4496 0.3274 0.2942 0.029 Uiso 1 1 calc R
C33 C 0.4353(3) 0.3944(4) 0.3914(4) 0.0273(19) Uani 1 1 d .
H33A H 0.4444 0.3822 0.4423 0.033 Uiso 1 1 calc R
H33B H 0.4577 0.4522 0.3777 0.033 Uiso 1 1 calc R
C34 C 0.3611(3) 0.4041(5) 0.3793(5) 0.034(2) Uani 1 1 d .
H34A H 0.3444 0.4551 0.4092 0.041 Uiso 1 1 calc R
H34B H 0.3530 0.4202 0.3288 0.041 Uiso 1 1 calc R
C35 C 0.3243(3) 0.3181(4) 0.3971(5) 0.038(2) Uani 1 1 d .
H35A H 0.2775 0.3267 0.3858 0.046 Uiso 1 1 calc R
H35B H 0.3281 0.3052 0.4488 0.046 Uiso 1 1 calc R
C36 C 0.3514(4) 0.2359(5) 0.3542(5) 0.039(2) Uani 1 1 d .
H36A H 0.3295 0.1786 0.3698 0.047 Uiso 1 1 calc R
H36B H 0.3419 0.2449 0.3029 0.047 Uiso 1 1 calc R
C37 C 0.4254(3) 0.2261(5) 0.3649(4) 0.0299(19) Uani 1 1 d .
H37A H 0.4345 0.2113 0.4154 0.036 Uiso 1 1 calc R
H37B H 0.4418 0.1747 0.3353 0.036 Uiso 1 1 calc R
C38 C 0.5812(3) 0.4145(5) 0.3297(4) 0.0247(18) Uani 1 1 d .
H38A H 0.5617 0.4533 0.3681 0.030 Uiso 1 1 calc R
C39 C 0.6557(3) 0.4272(5) 0.3395(4) 0.0284(19) Uani 1 1 d .
H39A H 0.6696 0.3981 0.3847 0.034 Uiso 1 1 calc R
H39B H 0.6791 0.3967 0.2999 0.034 Uiso 1 1 calc R
C40 C 0.6726(4) 0.5280(5) 0.3408(5) 0.033(2) Uani 1 1 d .
H40A H 0.7205 0.5351 0.3448 0.040 Uiso 1 1 calc R
H40B H 0.6525 0.5570 0.3832 0.040 Uiso 1 1 calc R
C41 C 0.6482(4) 0.5778(5) 0.2719(5) 0.040(2) Uani 1 1 d .
H41A H 0.6571 0.6445 0.2760 0.048 Uiso 1 1 calc R
H41B H 0.6725 0.5542 0.2302 0.048 Uiso 1 1 calc R
C42 C 0.5763(4) 0.5633(5) 0.2602(5) 0.038(2) Uani 1 1 d .
H42A H 0.5637 0.5901 0.2137 0.046 Uiso 1 1 calc R
H42B H 0.5516 0.5957 0.2979 0.046 Uiso 1 1 calc R
C43 C 0.5581(4) 0.4598(4) 0.2612(4) 0.0295(19) Uani 1 1 d .
H43A H 0.5102 0.4532 0.2571 0.035 Uiso 1 1 calc R
H43B H 0.5783 0.4286 0.2198 0.035 Uiso 1 1 calc R
C44 C 0.5676(4) 0.2206(5) 0.2728(4) 0.0291(19) Uani 1 1 d .
H44A H 0.5611 0.1567 0.2914 0.035 Uiso 1 1 calc R
C45 C 0.6388(4) 0.2257(5) 0.2501(4) 0.033(2) Uani 1 1 d .
H45A H 0.6672 0.2182 0.2923 0.039 Uiso 1 1 calc R
H45B H 0.6477 0.2868 0.2290 0.039 Uiso 1 1 calc R
C46 C 0.6544(4) 0.1492(5) 0.1945(5) 0.041(2) Uani 1 1 d .
H46A H 0.7004 0.1548 0.1790 0.049 Uiso 1 1 calc R
H46B H 0.6487 0.0880 0.2168 0.049 Uiso 1 1 calc R
C47 C 0.6098(4) 0.1576(5) 0.1305(5) 0.044(2) Uani 1 1 d .
H47A H 0.6186 0.2164 0.1057 0.052 Uiso 1 1 calc R
H47B H 0.6190 0.1068 0.0968 0.052 Uiso 1 1 calc R
C48 C 0.5393(4) 0.1542(5) 0.1521(4) 0.039(2) Uani 1 1 d .
H48A H 0.5294 0.0928 0.1722 0.047 Uiso 1 1 calc R
H48B H 0.5116 0.1630 0.1094 0.047 Uiso 1 1 calc R
C49 C 0.5228(4) 0.2290(5) 0.2079(4) 0.038(2) Uani 1 1 d .
H49A H 0.5280 0.2906 0.1862 0.045 Uiso 1 1 calc R
H49B H 0.4768 0.2223 0.2231 0.045 Uiso 1 1 calc R
O50 O 0.5699(4) 0.8250(6) 0.3010(4) 0.101(3) Uani 1 1 d .
C51 C 0.6286(6) 0.8588(8) 0.3192(6) 0.078(4) Uani 1 1 d .
H51A H 0.6285 0.9266 0.3144 0.094 Uiso 1 1 calc R
H51B H 0.6625 0.8336 0.2872 0.094 Uiso 1 1 calc R
C52 C 0.6436(5) 0.8325(8) 0.3956(6) 0.080(4) Uani 1 1 d .
H52A H 0.6693 0.8806 0.4203 0.096 Uiso 1 1 calc R
H52B H 0.6670 0.7730 0.3986 0.096 Uiso 1 1 calc R
C53 C 0.5722(5) 0.8253(7) 0.4260(6) 0.083(4) Uani 1 1 d .
H53A H 0.5652 0.7650 0.4492 0.100 Uiso 1 1 calc R
H53B H 0.5640 0.8745 0.4614 0.100 Uiso 1 1 calc R
C54 C 0.5275(5) 0.8363(9) 0.3618(7) 0.102(4) Uani 1 1 d .
H54A H 0.4929 0.7888 0.3620 0.122 Uiso 1 1 calc R
H54B H 0.5069 0.8978 0.3615 0.122 Uiso 1 1 calc R
O55 O 0.2692(5) 0.4190(6) 0.1153(6) 0.142(4) Uani 1 1 d U
C56 C 0.3071(5) 0.3720(7) 0.1680(6) 0.083(4) Uani 1 1 d U
H56A H 0.3084 0.4090 0.2123 0.100 Uiso 1 1 calc R
H56B H 0.2865 0.3122 0.1793 0.100 Uiso 1 1 calc R
C57 C 0.3716(8) 0.3570(11) 0.1433(9) 0.146(6) Uani 1 1 d U
H57A H 0.3897 0.2993 0.1630 0.175 Uiso 1 1 calc R
H57B H 0.4005 0.4088 0.1566 0.175 Uiso 1 1 calc R
C58 C 0.3635(6) 0.3506(9) 0.0606(7) 0.111(5) Uani 1 1 d DU
H58A H 0.3997 0.3823 0.0357 0.133 Uiso 1 1 calc R
H58B H 0.3618 0.2858 0.0446 0.133 Uiso 1 1 calc R
C59 C 0.2977(7) 0.4001(12) 0.0474(10) 0.186(8) Uani 1 1 d DU
H59A H 0.3050 0.4581 0.0209 0.223 Uiso 1 1 calc R
H59B H 0.2685 0.3604 0.0189 0.223 Uiso 1 1 calc R

loop_
_atom_site_aniso_label
_atom_site_aniso_U_11
_atom_site_aniso_U_22
_atom_site_aniso_U_33
_atom_site_aniso_U_23
_atom_site_aniso_U_13
_atom_site_aniso_U_12
Ru1 0.0192(3) 0.0240(3) 0.0262(3) 0.0003(4) -0.0002(4) 0.0002(2)
Cl1 0.0275(10) 0.0225(9) 0.0288(11) -0.0005(8) 0.0020(9) 0.0004(8)
Cl2 0.0317(11) 0.0252(9) 0.0353(12) -0.0004(9) -0.0030(10) -0.0006(8)
C1A 0.029(4) 0.029(4) 0.030(5) -0.002(4) 0.005(4) -0.003(3)
C1 0.019(3) 0.028(3) 0.024(5) 0.005(4) -0.003(4) 0.003(3)
C2 0.023(4) 0.033(4) 0.020(5) 0.002(3) 0.000(4) 0.010(3)
C3 0.018(3) 0.036(4) 0.016(5) -0.001(4) 0.000(4) 0.002(3)
C3A 0.023(4) 0.024(3) 0.026(5) -0.005(3) 0.006(3) 0.002(3)
C4 0.019(4) 0.029(4) 0.038(5) -0.003(4) 0.000(4) -0.005(3)
C5 0.034(5) 0.049(5) 0.052(7) -0.008(5) 0.008(5) 0.002(4)
C6 0.036(5) 0.029(4) 0.055(6) -0.016(4) 0.007(5) 0.007(4)
C7 0.037(5) 0.031(4) 0.038(5) 0.001(4) 0.004(4) -0.006(4)
C8 0.033(5) 0.030(4) 0.027(5) 0.010(4) -0.006(4) 0.002(4)
C9 0.022(5) 0.029(4) 0.043(6) -0.010(4) -0.008(4) 0.001(4)
C10 0.042(5) 0.044(5) 0.030(5) 0.004(4) 0.003(5) -0.001(4)
C11 0.040(5) 0.031(4) 0.058(7) 0.009(5) -0.020(5) -0.015(4)
C12 0.024(4) 0.051(5) 0.042(6) 0.013(4) 0.004(4) 0.002(4)
C13 0.029(4) 0.035(4) 0.039(5) 0.006(5) 0.000(5) 0.003(3)
P1 0.0230(10) 0.0230(10) 0.0300(13) 0.0029(9) 0.0004(10) -0.0003(8)
C14 0.020(4) 0.029(4) 0.032(5) 0.005(4) -0.004(4) 0.001(3)
C15 0.036(5) 0.029(4) 0.042(6) 0.007(4) 0.014(4) 0.002(4)
C16 0.052(6) 0.029(4) 0.055(7) 0.010(4) -0.002(5) 0.006(4)
C17 0.038(5) 0.031(4) 0.039(6) 0.010(4) 0.004(4) 0.010(4)
C18 0.022(4) 0.040(5) 0.044(6) 0.005(4) -0.002(4) 0.007(4)
C19 0.019(4) 0.024(4) 0.055(6) 0.007(4) -0.006(4) -0.003(3)
C20 0.026(4) 0.018(3) 0.021(5) 0.005(3) 0.004(4) -0.004(3)
C21 0.021(4) 0.035(4) 0.030(5) 0.009(4) 0.003(4) -0.004(3)
C22 0.035(5) 0.041(5) 0.030(5) 0.001(4) 0.003(4) 0.008(4)
C23 0.032(5) 0.035(4) 0.029(5) -0.013(4) -0.013(4) 0.003(4)
C24 0.037(5) 0.034(4) 0.037(6) -0.007(4) -0.006(4) -0.003(4)
C25 0.024(4) 0.035(4) 0.019(5) 0.002(4) 0.002(4) 0.003(3)
C26 0.011(4) 0.021(4) 0.045(5) 0.001(4) -0.001(4) 0.005(3)
C27 0.023(4) 0.021(4) 0.054(6) 0.000(4) 0.011(4) 0.001(3)
C28 0.033(5) 0.028(4) 0.052(6) 0.002(4) 0.007(4) -0.005(4)
C29 0.020(4) 0.033(5) 0.068(7) -0.009(5) 0.015(5) -0.007(4)
C30 0.027(5) 0.022(4) 0.045(6) -0.005(4) 0.001(4) 0.001(3)
C31 0.023(4) 0.025(4) 0.040(5) -0.009(4) -0.006(4) -0.005(3)
P2 0.0243(11) 0.0251(9) 0.0219(12) -0.0002(9) -0.0012(10) 0.0011(8)
C32 0.018(4) 0.036(4) 0.019(4) 0.005(4) -0.001(4) 0.002(3)
C33 0.032(5) 0.018(4) 0.032(5) -0.001(3) -0.012(4) -0.001(3)
C34 0.028(5) 0.034(4) 0.040(6) 0.001(4) -0.002(4) -0.002(4)
C35 0.016(4) 0.029(4) 0.070(7) 0.007(4) 0.008(4) 0.000(3)
C36 0.025(5) 0.034(4) 0.057(7) 0.001(5) -0.010(5) -0.001(4)
C37 0.022(4) 0.034(4) 0.034(5) -0.008(4) -0.002(4) -0.001(4)
C38 0.017(4) 0.027(4) 0.030(5) 0.007(3) -0.002(4) 0.010(3)
C39 0.033(5) 0.032(4) 0.021(5) 0.006(4) 0.001(4) 0.006(4)
C40 0.029(5) 0.038(4) 0.033(5) 0.003(4) 0.002(4) -0.006(4)
C41 0.042(5) 0.034(4) 0.043(6) -0.004(4) -0.004(5) -0.021(4)
C42 0.037(5) 0.034(4) 0.044(6) 0.014(4) -0.003(4) -0.002(4)
C43 0.036(5) 0.025(4) 0.027(5) 0.000(4) -0.003(4) -0.007(4)
C44 0.026(4) 0.031(4) 0.030(5) -0.009(4) 0.001(4) 0.002(4)
C45 0.043(5) 0.021(4) 0.034(5) -0.007(4) 0.007(4) -0.004(4)
C46 0.031(5) 0.034(4) 0.057(7) -0.014(4) 0.019(5) -0.001(4)
C47 0.066(7) 0.036(5) 0.029(5) -0.008(4) 0.011(5) -0.007(4)
C48 0.054(6) 0.036(4) 0.027(5) -0.005(4) -0.006(4) -0.005(4)
C49 0.046(5) 0.033(4) 0.033(5) -0.014(4) -0.001(5) 0.007(4)
O50 0.096(7) 0.141(7) 0.065(6) -0.020(5) 0.015(5) -0.044(6)
C51 0.081(9) 0.088(8) 0.065(9) -0.021(7) -0.003(7) -0.042(7)
C52 0.066(8) 0.107(9) 0.067(9) 0.000(7) -0.030(7) -0.032(7)
C53 0.107(10) 0.069(7) 0.074(9) 0.007(6) -0.015(8) -0.019(6)
C54 0.059(8) 0.169(13) 0.077(10) -0.042(9) -0.004(8) -0.014(8)
O55 0.142(4) 0.142(4) 0.142(4) -0.0002(10) -0.0003(10) -0.0003(10)
C56 0.083(4) 0.083(4) 0.083(4) 0.0009(10) 0.0002(10) 0.0005(10)
C57 0.145(6) 0.146(6) 0.146(6) -0.0003(10) -0.0005(10) 0.0006(10)
C58 0.111(5) 0.111(5) 0.111(5) -0.0004(10) 0.0008(10) 0.0008(10)
C59 0.186(8) 0.186(8) 0.185(8) -0.0002(10) 0.0002(10) -0.0004(10)

loop_
_atom_type_symbol
_atom_type_description
_atom_type_scat_dispersion_real
_atom_type_scat_dispersion_imag
_atom_type_scat_source
C C 0.0033 0.0016 'International Tables Vol C Tables 4.2.6.8 and 6.1.1.4'
H H 0.0000 0.0000 'International Tables Vol C Tables 4.2.6.8 and 6.1.1.4'
O O 0.0106 0.0060 'International Tables Vol C Tables 4.2.6.8 and 6.1.1.4'
P P 0.1023 0.0942 'International Tables Vol C Tables 4.2.6.8 and 6.1.1.4'
Cl Cl 0.1484 0.1585 'International Tables Vol C Tables 4.2.6.8 and 6.1.1.4'
Ru Ru -1.2594 0.8363 'International Tables Vol C Tables 4.2.6.8 and 6.1.1.4'

loop_
_geom_angle_atom_site_label_1
_geom_angle_atom_site_label_2
_geom_angle_atom_site_label_3
_geom_angle
C1 Ru1 Cl2 100.09(19)
C1 Ru1 Cl1 95.98(19)
Cl2 Ru1 Cl1 163.92(6)
C1 Ru1 P2 101.5(3)
Cl2 Ru1 P2 90.91(7)
Cl1 Ru1 P2 86.47(6)
C1 Ru1 P1 99.4(3)
Cl2 Ru1 P1 87.23(7)
Cl1 Ru1 P1 89.56(7)
P2 Ru1 P1 159.04(7)
C7 C1A C3A 118.1(7)
C7 C1A C1 133.7(7)
C3A C1A C1 108.1(6)
C2 C1 C1A 104.6(5)
C2 C1 Ru1 123.4(5)
C1A C1 Ru1 132.0(5)
C3 C2 C1 110.8(6)
C3 C2 H2A 124.6
C1 C2 H2A 124.6
C2 C3 C3A 109.5(6)
C2 C3 C8 123.5(6)
C3A C3 C8 126.9(6)
C4 C3A C1A 121.3(6)
C4 C3A C3 132.0(7)
C1A C3A C3 106.6(6)
C3A C4 C5 120.0(7)
C3A C4 H4A 120.0
C5 C4 H4A 120.0
C6 C5 C4 120.4(7)
C6 C5 H5A 119.8
C4 C5 H5A 119.8
C5 C6 C7 119.4(7)
C5 C6 H6A 120.3
C7 C6 H6A 120.3
C1A C7 C6 120.7(7)
C1A C7 H7A 119.6
C6 C7 H7A 119.6
C13 C8 C9 119.2(7)
C13 C8 C3 122.1(7)
C9 C8 C3 118.6(7)
C10 C9 C8 119.7(8)
C10 C9 H9A 120.1
C8 C9 H9A 120.1
C9 C10 C11 121.2(8)
C9 C10 H10A 119.4
C11 C10 H10A 119.4
C10 C11 C12 119.2(7)
C10 C11 H11A 120.4
C12 C11 H11A 120.4
C11 C12 C13 120.1(7)
C11 C12 H12A 120.0
C13 C12 H12A 120.0
C8 C13 C12 120.6(8)
C8 C13 H13A 119.7
C12 C13 H13A 119.7
C14 P1 C20 110.5(3)
C14 P1 C26 103.5(3)
C20 P1 C26 102.8(3)
C14 P1 Ru1 116.3(3)
C20 P1 Ru1 113.5(2)
C26 P1 Ru1 108.8(3)
C19 C14 C15 110.9(6)
C19 C14 P1 114.0(5)
C15 C14 P1 113.7(5)
C19 C14 H14A 105.8
C15 C14 H14A 105.8
P1 C14 H14A 105.8
C16 C15 C14 109.9(6)
C16 C15 H15A 109.7
C14 C15 H15A 109.7
C16 C15 H15B 109.7
C14 C15 H15B 109.7
H15A C15 H15B 108.2
C17 C16 C15 112.8(6)
C17 C16 H16A 109.0
C15 C16 H16A 109.0
C17 C16 H16B 109.0
C15 C16 H16B 109.0
H16A C16 H16B 107.8
C18 C17 C16 111.3(7)
C18 C17 H17A 109.4
C16 C17 H17A 109.4
C18 C17 H17B 109.4
C16 C17 H17B 109.4
H17A C17 H17B 108.0
C17 C18 C19 111.6(7)
C17 C18 H18A 109.3
C19 C18 H18A 109.3
C17 C18 H18B 109.3
C19 C18 H18B 109.3
H18A C18 H18B 108.0
C14 C19 C18 110.6(6)
C14 C19 H19A 109.5
C18 C19 H19A 109.5
C14 C19 H19B 109.5
C18 C19 H19B 109.5
H19A C19 H19B 108.1
C21 C20 C25 109.7(6)
C21 C20 P1 118.6(5)
C25 C20 P1 111.6(5)
C21 C20 H20A 105.2
C25 C20 H20A 105.2
P1 C20 H20A 105.2
C20 C21 C22 108.6(6)
C20 C21 H21A 110.0
C22 C21 H21A 110.0
C20 C21 H21B 110.0
C22 C21 H21B 110.0
H21A C21 H21B 108.3
C23 C22 C21 111.7(6)
C23 C22 H22A 109.3
C21 C22 H22A 109.3
C23 C22 H22B 109.3
C21 C22 H22B 109.3
H22A C22 H22B 107.9
C22 C23 C24 109.5(7)
C22 C23 H23A 109.8
C24 C23 H23A 109.8
C22 C23 H23B 109.8
C24 C23 H23B 109.8
H23A C23 H23B 108.2
C25 C24 C23 111.5(6)
C25 C24 H24A 109.3
C23 C24 H24A 109.3
C25 C24 H24B 109.3
C23 C24 H24B 109.3
H24A C24 H24B 108.0
C24 C25 C20 108.9(6)
C24 C25 H25A 109.9
C20 C25 H25A 109.9
C24 C25 H25B 109.9
C20 C25 H25B 109.9
H25A C25 H25B 108.3
C27 C26 C31 109.8(6)
C27 C26 P1 116.2(5)
C31 C26 P1 108.9(5)
C27 C26 H26A 107.2
C31 C26 H26A 107.2
P1 C26 H26A 107.2
C28 C27 C26 110.7(6)
C28 C27 H27A 109.5
C26 C27 H27A 109.5
C28 C27 H27B 109.5
C26 C27 H27B 109.5
H27A C27 H27B 108.1
C27 C28 C29 111.5(6)
C27 C28 H28A 109.3
C29 C28 H28A 109.3
C27 C28 H28B 109.3
C29 C28 H28B 109.3
H28A C28 H28B 108.0
C28 C29 C30 111.1(7)
C28 C29 H29A 109.4
C30 C29 H29A 109.4
C28 C29 H29B 109.4
C30 C29 H29B 109.4
H29A C29 H29B 108.0
C29 C30 C31 111.6(6)
C29 C30 H30A 109.3
C31 C30 H30A 109.3
C29 C30 H30B 109.3
C31 C30 H30B 109.3
H30A C30 H30B 108.0
C30 C31 C26 110.6(6)
C30 C31 H31A 109.5
C26 C31 H31A 109.5
C30 C31 H31B 109.5
C26 C31 H31B 109.5
H31A C31 H31B 108.1
C38 P2 C44 110.0(4)
C38 P2 C32 102.4(3)
C44 P2 C32 102.4(3)
C38 P2 Ru1 114.2(3)
C44 P2 Ru1 115.6(3)
C32 P2 Ru1 110.7(3)
C37 C32 C33 109.5(6)
C37 C32 P2 111.6(5)
C33 C32 P2 113.4(5)
C37 C32 H32A 107.3
C33 C32 H32A 107.3
P2 C32 H32A 107.3
C34 C33 C32 108.6(6)
C34 C33 H33A 110.0
C32 C33 H33A 110.0
C34 C33 H33B 110.0
C32 C33 H33B 110.0
H33A C33 H33B 108.3
C35 C34 C33 112.8(6)
C35 C34 H34A 109.0
C33 C34 H34A 109.0
C35 C34 H34B 109.0
C33 C34 H34B 109.0
H34A C34 H34B 107.8
C34 C35 C36 110.4(6)
C34 C35 H35A 109.6
C36 C35 H35A 109.6
C34 C35 H35B 109.6
C36 C35 H35B 109.6
H35A C35 H35B 108.1
C37 C36 C35 111.1(6)
C37 C36 H36A 109.4
C35 C36 H36A 109.4
C37 C36 H36B 109.4
C35 C36 H36B 109.4
H36A C36 H36B 108.0
C32 C37 C36 111.5(6)
C32 C37 H37A 109.3
C36 C37 H37A 109.3
C32 C37 H37B 109.3
C36 C37 H37B 109.3
H37A C37 H37B 108.0
C43 C38 C39 110.9(6)
C43 C38 P2 117.7(5)
C39 C38 P2 114.6(4)
C43 C38 H38A 103.9
C39 C38 H38A 103.9
P2 C38 H38A 103.9
C40 C39 C38 110.2(6)
C40 C39 H39A 109.6
C38 C39 H39A 109.6
C40 C39 H39B 109.6
C38 C39 H39B 109.6
H39A C39 H39B 108.1
C39 C40 C41 111.3(6)
C39 C40 H40A 109.4
C41 C40 H40A 109.4
C39 C40 H40B 109.4
C41 C40 H40B 109.4
H40A C40 H40B 108.0
C42 C41 C40 111.7(7)
C42 C41 H41A 109.3
C40 C41 H41A 109.3
C42 C41 H41B 109.3
C40 C41 H41B 109.3
H41A C41 H41B 107.9
C41 C42 C43 111.8(6)
C41 C42 H42A 109.3
C43 C42 H42A 109.3
C41 C42 H42B 109.3
C43 C42 H42B 109.3
H42A C42 H42B 107.9
C38 C43 C42 110.9(6)
C38 C43 H43A 109.5
C42 C43 H43A 109.5
C38 C43 H43B 109.5
C42 C43 H43B 109.5
H43A C43 H43B 108.1
C45 C44 C49 110.4(7)
C45 C44 P2 111.1(5)
C49 C44 P2 117.3(5)
C45 C44 H44A 105.7
C49 C44 H44A 105.7
P2 C44 H44A 105.7
C44 C45 C46 110.5(6)
C44 C45 H45A 109.6
C46 C45 H45A 109.6
C44 C45 H45B 109.6
C46 C45 H45B 109.6
H45A C45 H45B 108.1
C47 C46 C45 110.4(6)
C47 C46 H46A 109.6
C45 C46 H46A 109.6
C47 C46 H46B 109.6
C45 C46 H46B 109.6
H46A C46 H46B 108.1
C48 C47 C46 111.5(7)
C48 C47 H47A 109.3
C46 C47 H47A 109.3
C48 C47 H47B 109.3
C46 C47 H47B 109.3
H47A C47 H47B 108.0
C47 C48 C49 111.7(6)
C47 C48 H48A 109.3
C49 C48 H48A 109.3
C47 C48 H48B 109.3
C49 C48 H48B 109.3
H48A C48 H48B 107.9
C44 C49 C48 110.5(6)
C44 C49 H49A 109.5
C48 C49 H49A 109.5
C44 C49 H49B 109.5
C48 C49 H49B 109.5
H49A C49 H49B 108.1
C51 O50 C54 107.2(9)
O50 C51 C52 109.4(9)
O50 C51 H51A 109.8
C52 C51 H51A 109.8
O50 C51 H51B 109.8
C52 C51 H51B 109.8
H51A C51 H51B 108.3
C51 C52 C53 99.8(9)
C51 C52 H52A 111.8
C53 C52 H52A 111.8
C51 C52 H52B 111.8
C53 C52 H52B 111.8
H52A C52 H52B 109.5
C54 C53 C52 105.4(9)
C54 C53 H53A 110.7
C52 C53 H53A 110.7
C54 C53 H53B 110.7
C52 C53 H53B 110.7
H53A C53 H53B 108.8
O50 C54 C53 104.5(9)
O50 C54 H54A 110.8
C53 C54 H54A 110.8
O50 C54 H54B 110.8
C53 C54 H54B 110.8
H54A C54 H54B 108.9
C59 O55 C56 107.5(10)
C57 C56 O55 110.8(12)
C57 C56 H56A 109.5
O55 C56 H56A 109.5
C57 C56 H56B 109.5
O55 C56 H56B 109.5
H56A C56 H56B 108.1
C56 C57 C58 103.6(13)
C56 C57 H57A 111.0
C58 C57 H57A 111.0
C56 C57 H57B 111.0
C58 C57 H57B 111.0
H57A C57 H57B 109.0
C59 C58 C57 102.9(13)
C59 C58 H58A 111.2
C57 C58 H58A 111.2
C59 C58 H58B 111.2
C57 C58 H58B 111.2
H58A C58 H58B 109.1
O55 C59 C58 107.7(13)
O55 C59 H59A 110.2
C58 C59 H59A 110.2
O55 C59 H59B 110.2
C58 C59 H59B 110.2
H59A C59 H59B 108.5

loop_
_geom_bond_atom_site_label_1
_geom_bond_atom_site_label_2
_geom_bond_distance
Ru1 C1 1.881(6)
Ru1 Cl2 2.3892(18)
Ru1 Cl1 2.4081(17)
Ru1 P2 2.416(2)
Ru1 P1 2.427(2)
C1A C7 1.387(10)
C1A C3A 1.446(9)
C1A C1 1.474(9)
C1 C2 1.476(9)
C2 C3 1.349(8)
C2 H2A 0.9500
C3 C3A 1.468(8)
C3 C8 1.481(9)
C3A C4 1.379(9)
C4 C5 1.396(10)
C4 H4A 0.9500
C5 C6 1.409(10)
C5 H5A 0.9500
C6 C7 1.429(10)
C6 H6A 0.9500
C7 H7A 0.9500
C8 C13 1.396(10)
C8 C9 1.419(10)
C9 C10 1.397(10)
C9 H9A 0.9500
C10 C11 1.402(11)
C10 H10A 0.9500
C11 C12 1.400(10)
C11 H11A 0.9500
C12 C13 1.415(10)
C12 H12A 0.9500
C13 H13A 0.9500
P1 C14 1.838(7)
P1 C20 1.866(7)
P1 C26 1.870(7)
C14 C19 1.533(10)
C14 C15 1.573(10)
C14 H14A 1.0000
C15 C16 1.548(9)
C15 H15A 0.9900
C15 H15B 0.9900
C16 C17 1.528(10)
C16 H16A 0.9900
C16 H16B 0.9900
C17 C18 1.485(11)
C17 H17A 0.9900
C17 H17B 0.9900
C18 C19 1.543(9)
C18 H18A 0.9900
C18 H18B 0.9900
C19 H19A 0.9900
C19 H19B 0.9900
C20 C21 1.520(10)
C20 C25 1.557(9)
C20 H20A 1.0000
C21 C22 1.555(10)
C21 H21A 0.9900
C21 H21B 0.9900
C22 C23 1.534(10)
C22 H22A 0.9900
C22 H22B 0.9900
C23 C24 1.529(11)
C23 H23A 0.9900
C23 H23B 0.9900
C24 C25 1.526(10)
C24 H24A 0.9900
C24 H24B 0.9900
C25 H25A 0.9900
C25 H25B 0.9900
C26 C27 1.540(9)
C26 C31 1.546(9)
C26 H26A 1.0000
C27 C28 1.513(10)
C27 H27A 0.9900
C27 H27B 0.9900
C28 C29 1.533(9)
C28 H28A 0.9900
C28 H28B 0.9900
C29 C30 1.533(9)
C29 H29A 0.9900
C29 H29B 0.9900
C30 C31 1.531(9)
C30 H30A 0.9900
C30 H30B 0.9900
C31 H31A 0.9900
C31 H31B 0.9900
P2 C38 1.838(7)
P2 C44 1.857(7)
P2 C32 1.869(7)
C32 C37 1.509(9)
C32 C33 1.559(9)
C32 H32A 1.0000
C33 C34 1.546(9)
C33 H33A 0.9900
C33 H33B 0.9900
C34 C35 1.499(9)
C34 H34A 0.9900
C34 H34B 0.9900
C35 C36 1.545(10)
C35 H35A 0.9900
C35 H35B 0.9900
C36 C37 1.539(9)
C36 H36A 0.9900
C36 H36B 0.9900
C37 H37A 0.9900
C37 H37B 0.9900
C38 C43 1.519(10)
C38 C39 1.550(9)
C38 H38A 1.0000
C39 C40 1.506(9)
C39 H39A 0.9900
C39 H39B 0.9900
C40 C41 1.566(11)
C40 H40A 0.9900
C40 H40B 0.9900
C41 C42 1.505(10)
C41 H41A 0.9900
C41 H41B 0.9900
C42 C43 1.551(9)
C42 H42A 0.9900
C42 H42B 0.9900
C43 H43A 0.9900
C43 H43B 0.9900
C44 C45 1.523(10)
C44 C49 1.531(10)
C44 H44A 1.0000
C45 C46 1.558(10)
C45 H45A 0.9900
C45 H45B 0.9900
C46 C47 1.515(11)
C46 H46A 0.9900
C46 H46B 0.9900
C47 C48 1.504(11)
C47 H47A 0.9900
C47 H47B 0.9900
C48 C49 1.548(10)
C48 H48A 0.9900
C48 H48B 0.9900
C49 H49A 0.9900
C49 H49B 0.9900
O50 C51 1.345(12)
O50 C54 1.445(13)
C51 C52 1.515(14)
C51 H51A 0.9900
C51 H51B 0.9900
C52 C53 1.576(14)
C52 H52A 0.9900
C52 H52B 0.9900
C53 C54 1.523(14)
C53 H53A 0.9900
C53 H53B 0.9900
C54 H54A 0.9900
C54 H54B 0.9900
O55 C59 1.430(18)
O55 C56 1.432(13)
C56 C57 1.419(18)
C56 H56A 0.9900
C56 H56B 0.9900
C57 C58 1.564(19)
C57 H57A 0.9900
C57 H57B 0.9900
C58 C59 1.5494(11)
C58 H58A 0.9900
C58 H58B 0.9900
C59 H59A 0.9900
C59 H59B 0.9900

loop_
_geom_torsion_atom_site_label_1
_geom_torsion_atom_site_label_2
_geom_torsion_atom_site_label_3
_geom_torsion_atom_site_label_4
_geom_torsion
C7 C1A C1 C2 -177.7(8)
C3A C1A C1 C2 6.3(9)
C7 C1A C1 Ru1 3.6(15)
C3A C1A C1 Ru1 -172.4(7)
Cl2 Ru1 C1 C2 -165.9(6)
Cl1 Ru1 C1 C2 13.5(7)
P2 Ru1 C1 C2 101.1(7)
P1 Ru1 C1 C2 -77.1(7)
Cl2 Ru1 C1 C1A 12.6(9)
Cl1 Ru1 C1 C1A -168.0(8)
P2 Ru1 C1 C1A -80.4(8)
P1 Ru1 C1 C1A 101.4(8)
C1A C1 C2 C3 -4.6(9)
Ru1 C1 C2 C3 174.3(6)
C1 C2 C3 C3A 1.0(9)
C1 C2 C3 C8 177.8(7)
C7 C1A C3A C4 -5.9(12)
C1 C1A C3A C4 170.8(7)
C7 C1A C3A C3 177.5(7)
C1 C1A C3A C3 -5.8(8)
C2 C3 C3A C4 -173.1(8)
C8 C3 C3A C4 10.2(13)
C2 C3 C3A C1A 3.0(8)
C8 C3 C3A C1A -173.7(7)
C1A C3A C4 C5 4.9(12)
C3 C3A C4 C5 -179.4(8)
C3A C4 C5 C6 -0.7(13)
C4 C5 C6 C7 -2.4(13)
C3A C1A C7 C6 2.7(12)
C1 C1A C7 C6 -173.0(9)
C5 C6 C7 C1A 1.3(13)
C2 C3 C8 C13 -154.3(8)
C3A C3 C8 C13 21.9(12)
C2 C3 C8 C9 25.7(11)
C3A C3 C8 C9 -158.1(7)
C13 C8 C9 C10 0.3(11)
C3 C8 C9 C10 -179.8(7)
C8 C9 C10 C11 0.2(12)
C9 C10 C11 C12 -0.6(12)
C10 C11 C12 C13 0.5(11)
C9 C8 C13 C12 -0.4(11)
C3 C8 C13 C12 179.6(7)
C11 C12 C13 C8 0.0(11)
C1 Ru1 P1 C14 -60.6(3)
Cl2 Ru1 P1 C14 39.2(3)
Cl1 Ru1 P1 C14 -156.6(3)
P2 Ru1 P1 C14 124.5(3)
C1 Ru1 P1 C20 69.3(3)
Cl2 Ru1 P1 C20 169.1(3)
Cl1 Ru1 P1 C20 -26.7(3)
P2 Ru1 P1 C20 -105.6(3)
C1 Ru1 P1 C26 -177.0(3)
Cl2 Ru1 P1 C26 -77.2(2)
Cl1 Ru1 P1 C26 87.0(2)
P2 Ru1 P1 C26 8.1(3)
C20 P1 C14 C19 -82.6(6)
C26 P1 C14 C19 167.9(6)
Ru1 P1 C14 C19 48.7(6)
C20 P1 C14 C15 45.9(6)
C26 P1 C14 C15 -63.6(6)
Ru1 P1 C14 C15 177.2(4)
C19 C14 C15 C16 -53.2(8)
P1 C14 C15 C16 176.7(5)
C14 C15 C16 C17 52.6(10)
C15 C16 C17 C18 -55.4(10)
C16 C17 C18 C19 57.3(8)
C15 C14 C19 C18 56.0(8)
P1 C14 C19 C18 -174.0(6)
C17 C18 C19 C14 -58.5(9)
C14 P1 C20 C21 -78.1(6)
C26 P1 C20 C21 31.8(6)
Ru1 P1 C20 C21 149.1(5)
C14 P1 C20 C25 50.9(6)
C26 P1 C20 C25 160.8(5)
Ru1 P1 C20 C25 -81.9(5)
C25 C20 C21 C22 60.1(7)
P1 C20 C21 C22 -170.1(5)
C20 C21 C22 C23 -58.5(8)
C21 C22 C23 C24 56.1(8)
C22 C23 C24 C25 -56.8(8)
C23 C24 C25 C20 59.2(8)
C21 C20 C25 C24 -61.1(8)
P1 C20 C25 C24 165.3(5)
C14 P1 C26 C27 -50.8(7)
C20 P1 C26 C27 -165.9(6)
Ru1 P1 C26 C27 73.5(6)
C14 P1 C26 C31 -175.4(5)
C20 P1 C26 C31 69.5(6)
Ru1 P1 C26 C31 -51.0(6)
C31 C26 C27 C28 -58.3(8)
P1 C26 C27 C28 177.6(5)
C26 C27 C28 C29 57.4(9)
C27 C28 C29 C30 -55.1(9)
C28 C29 C30 C31 54.2(9)
C29 C30 C31 C26 -55.8(9)
C27 C26 C31 C30 57.3(8)
P1 C26 C31 C30 -174.5(5)
C1 Ru1 P2 C38 -62.9(3)
Cl2 Ru1 P2 C38 -163.4(3)
Cl1 Ru1 P2 C38 32.5(3)
P1 Ru1 P2 C38 112.0(3)
C1 Ru1 P2 C44 66.3(3)
Cl2 Ru1 P2 C44 -34.2(3)
Cl1 Ru1 P2 C44 161.7(3)
P1 Ru1 P2 C44 -118.8(3)
C1 Ru1 P2 C32 -177.8(3)
Cl2 Ru1 P2 C32 81.7(2)
Cl1 Ru1 P2 C32 -82.4(2)
P1 Ru1 P2 C32 -3.0(3)
C38 P2 C32 C37 -175.9(6)
C44 P2 C32 C37 70.1(6)
Ru1 P2 C32 C37 -53.8(6)
C38 P2 C32 C33 -51.6(6)
C44 P2 C32 C33 -165.6(5)
Ru1 P2 C32 C33 70.5(5)
C37 C32 C33 C34 -58.3(8)
P2 C32 C33 C34 176.3(5)
C32 C33 C34 C35 58.1(9)
C33 C34 C35 C36 -55.9(9)
C34 C35 C36 C37 53.8(9)
C33 C32 C37 C36 59.0(8)
P2 C32 C37 C36 -174.6(6)
C35 C36 C37 C32 -56.6(9)
C44 P2 C38 C43 53.6(6)
C32 P2 C38 C43 -54.7(6)
Ru1 P2 C38 C43 -174.4(5)
C44 P2 C38 C39 -79.5(6)
C32 P2 C38 C39 172.1(6)
Ru1 P2 C38 C39 52.4(6)
C43 C38 C39 C40 58.4(9)
P2 C38 C39 C40 -165.4(6)
C38 C39 C40 C41 -56.3(9)
C39 C40 C41 C42 54.8(9)
C40 C41 C42 C43 -53.0(9)
C39 C38 C43 C42 -56.6(8)
P2 C38 C43 C42 168.6(5)
C41 C42 C43 C38 54.8(9)
C38 P2 C44 C45 51.5(6)
C32 P2 C44 C45 159.8(5)
Ru1 P2 C44 C45 -79.7(6)
C38 P2 C44 C49 -76.8(7)
C32 P2 C44 C49 31.5(7)
Ru1 P2 C44 C49 152.0(5)
C49 C44 C45 C46 -57.4(8)
P2 C44 C45 C46 170.7(5)
C44 C45 C46 C47 57.2(9)
C45 C46 C47 C48 -56.4(8)
C46 C47 C48 C49 56.1(9)
C45 C44 C49 C48 56.3(8)
P2 C44 C49 C48 -175.1(5)
C47 C48 C49 C44 -55.7(9)
C54 O50 C51 C52 39.6(14)
O50 C51 C52 C53 -28.0(12)
C51 C52 C53 C54 6.9(11)
C51 O50 C54 C53 -32.8(13)
C52 C53 C54 O50 14.0(12)
C59 O55 C56 C57 24.7(16)
O55 C56 C57 C58 -28.6(16)
C56 C57 C58 C59 21.1(16)
C56 O55 C59 C58 -9.2(17)
C57 C58 C59 O55 -7.4(18)
